data_7240367
loop_
_publ_author_name
'He, Xinrui'
'Zhao, Jian'
'Tan, Zeqing'
'Zhao, Jiaxin'
'Cheng, Xiao'
'Zhou, Chuanjian'

_publ_section_title
;
 Chalcone single crystals with red emission and
 photodimerization-triggered hopping behavior: the substituent effect and
 molecular packing effect
;
_journal_name_full CrystEngComm
_journal_paper_doi 10.1039/D0CE00404A
_journal_year 2020
_chemical_formula_moiety 'C18 H16 I N O'
_chemical_formula_sum 'C18 H16 I N O'
_chemical_formula_weight 389.22
_space_group_crystal_system triclinic
_space_group_IT_number 2
_space_group_name_Hall '-P 1'
_space_group_name_H-M_alt 'P -1'
_atom_sites_solution_hydrogens geom
_atom_sites_solution_primary dual
_audit_creation_date 2020-01-13
_audit_creation_method
;
Olex2 1.2
(compiled 2018.05.29 svn.r3508 for OlexSys, GUI svn.r5506)
;
_audit_update_record
;
2020-01-13 deposited with the CCDC.	2020-04-21 downloaded from the CCDC.
;
_cell_angle_alpha 96.102(5)
_cell_angle_beta 104.127(4)
_cell_angle_gamma 93.993(5)
_cell_formula_units_Z 2
_cell_length_a 6.8569(3)
_cell_length_b 9.5546(6)
_cell_length_c 12.4049(6)
_cell_measurement_reflns_used 4731
_cell_measurement_temperature 293(2)
_cell_measurement_theta_max 75.6860
_cell_measurement_theta_min 5.5400
_cell_volume 779.80(7)
_computing_cell_refinement 'CrysAlisPro 1.171.40.25a (Rigaku OD, 2018)'
_computing_data_collection 'CrysAlisPro 1.171.40.25a (Rigaku OD, 2018)'
_computing_data_reduction 'CrysAlisPro 1.171.40.25a (Rigaku OD, 2018)'
_computing_molecular_graphics 'Olex2 (Dolomanov et al., 2009)'
_computing_publication_material 'Olex2 (Dolomanov et al., 2009)'
_computing_structure_refinement 'ShelXL (Sheldrick, 2015)'
_computing_structure_solution 'ShelXT (Sheldrick, 2015)'
_diffrn_ambient_temperature 293(2)
_diffrn_detector 'CCD plate'
_diffrn_detector_area_resol_mean 10.0000
_diffrn_detector_type HyPix
_diffrn_measured_fraction_theta_full 0.972
_diffrn_measured_fraction_theta_max 0.981
_diffrn_measurement_details
;
List of Runs (angles in degrees, time in seconds):

  # Type    Start    End  Width  t~exp~   \w     \q     \k     \f   Frames
#--------------------------------------------------------------------------
  1  \w   -117.00 -91.00   1.00    0.10    --  -48.45 -35.00 112.00   26
  2  \w    -79.00 -36.00   1.00    0.10    --  -48.45 -35.00 112.00   43
  3  \w    -25.00   5.00   1.00    0.10    --   48.45 -35.00 112.00   30
  4  \w     44.00 122.00   1.00    0.10    --   48.45  35.00 -91.00   78
  5  \w    -99.00 -73.00   1.00    0.90    --  -86.25 -35.00 112.00   26
  6  \w   -160.00-105.00   1.00    0.90    --  -86.25 -35.00 112.00   55
  7  \w     94.00 151.00   1.00    0.90    --  106.49  35.00 -91.00   57
  8  \w     69.00 118.00   1.00    0.90    --  106.49 -35.00 112.00   49
  9  \w    -41.00  12.00   1.00    0.10    --  -48.45  35.00 -91.00   53
 10  \w     35.00  95.00   1.00    0.10    --   48.45-125.00 -30.00   60
 11  \w    -97.00 -13.00   1.00    0.90    --  -86.25  77.00  60.00   84
 12  \w    -98.00 -21.00   1.00    0.90    --  -86.25  35.00 -91.00   77
 13  \w     35.00 122.00   1.00    0.90    --  106.49 -77.00-180.00   87
 14  \w     76.00 115.00   1.00    0.90    --  106.49 -19.00 -90.00   39
 15  \w     32.00  71.00   1.00    0.90    --  106.49 -19.00 -90.00   39
 16  \w     36.00 117.00   1.00    0.90    --  106.49-125.00 150.00   81
 17  \w     37.00 109.00   1.00    0.90    --  106.49 -99.00 150.00   72
 18  \w    136.00 177.00   1.00    0.90    --  106.49  19.00 -30.00   41
 19  \w    101.00 133.00   1.00    0.90    --  106.49  19.00 -30.00   32
 20  \w     36.00  81.00   1.00    0.90    --  106.49 -38.00 -60.00   45
 21  \w     86.00 112.00   1.00    0.90    --  106.49 -38.00 -60.00   26
 22  \w     41.00 102.00   1.00    0.90    --  106.49 -99.00 -60.00   61
;
_diffrn_measurement_device 'four-circle diffractometer'
_diffrn_measurement_device_type 'XtaLAB Synergy, Dualflex, HyPix'
_diffrn_measurement_method '\w scans'
_diffrn_measurement_specimen_support 'Mitegen 50um'
_diffrn_orient_matrix_type 'CrysAlisPro convention (1999,Acta A55,543-557)'
_diffrn_orient_matrix_UB_11 -0.1745645000
_diffrn_orient_matrix_UB_12 0.0182316000
_diffrn_orient_matrix_UB_13 0.0567644000
_diffrn_orient_matrix_UB_21 -0.0165510000
_diffrn_orient_matrix_UB_22 -0.1594789000
_diffrn_orient_matrix_UB_23 0.0100312000
_diffrn_orient_matrix_UB_31 0.1531711000
_diffrn_orient_matrix_UB_32 0.0281004000
_diffrn_orient_matrix_UB_33 0.1155333000
_diffrn_radiation_collimation 0.3
_diffrn_radiation_monochromator mirror
_diffrn_radiation_probe x-ray
_diffrn_radiation_type CuK\a
_diffrn_radiation_wavelength 1.54184
_diffrn_reflns_av_R_equivalents 0.0296
_diffrn_reflns_av_unetI/netI 0.0329
_diffrn_reflns_Laue_measured_fraction_full 0.972
_diffrn_reflns_Laue_measured_fraction_max 0.981
_diffrn_reflns_limit_h_max 8
_diffrn_reflns_limit_h_min -8
_diffrn_reflns_limit_k_max 11
_diffrn_reflns_limit_k_min -11
_diffrn_reflns_limit_l_max 14
_diffrn_reflns_limit_l_min -11
_diffrn_reflns_number 6316
_diffrn_reflns_point_group_measured_fraction_full 0.972
_diffrn_reflns_point_group_measured_fraction_max 0.981
_diffrn_reflns_theta_full 67.684
_diffrn_reflns_theta_max 67.076
_diffrn_reflns_theta_min 5.588
_diffrn_source 'micro-focus sealed X-ray tube'
_diffrn_source_current 24.0
_diffrn_source_power 1.2
_diffrn_source_target Mo
_diffrn_source_type 'PhotonJet (Cu) X-ray Source'
_diffrn_source_voltage 50.0
_exptl_absorpt_coefficient_mu 16.108
_exptl_absorpt_correction_T_max 1.00000
_exptl_absorpt_correction_T_min 0.42512
_exptl_absorpt_correction_type multi-scan
_exptl_absorpt_process_details
;
CrysAlisPro 1.171.40.25a (Rigaku Oxford Diffraction, 2018)
Empirical absorption correction using spherical harmonics,
 implemented in SCALE3 ABSPACK scaling algorithm.
;
_exptl_crystal_colour 'clear light orange'
_exptl_crystal_colour_lustre clear
_exptl_crystal_colour_modifier light
_exptl_crystal_colour_primary orange
_exptl_crystal_density_diffrn 1.658
_exptl_crystal_description block
_exptl_crystal_F_000 384
_exptl_crystal_size_max 0.08
_exptl_crystal_size_mid 0.05
_exptl_crystal_size_min 0.04
_refine_diff_density_max 0.465
_refine_diff_density_min -0.743
_refine_diff_density_rms 0.069
_refine_ls_extinction_method none
_refine_ls_goodness_of_fit_ref 1.076
_refine_ls_hydrogen_treatment constr
_refine_ls_matrix_type full
_refine_ls_number_parameters 192
_refine_ls_number_reflns 2749
_refine_ls_number_restraints 0
_refine_ls_restrained_S_all 1.076
_refine_ls_R_factor_all 0.0374
_refine_ls_R_factor_gt 0.0306
_refine_ls_shift/su_max 0.000
_refine_ls_shift/su_mean 0.000
_refine_ls_structure_factor_coef Fsqd
_refine_ls_weighting_details 'w=1/[\s^2^(Fo^2^)+(0.0370P)^2^+0.4458P] where P=(Fo^2^+2Fc^2^)/3'
_refine_ls_weighting_scheme calc
_refine_ls_wR_factor_gt 0.0744
_refine_ls_wR_factor_ref 0.0811
_reflns_Friedel_coverage 0.000
_reflns_number_gt 2470
_reflns_number_total 2749
_reflns_threshold_expression 'I > 2\s(I)'
_cod_data_source_file d0ce00404a5.cif
_cod_data_source_block 190717zcj4
_cod_database_code 7240367
_shelxl_version_number 2013-4
_chemical_oxdiff_formula ICNO
_shelx_space_group_comment
;
The symmetry employed for this shelxl refinement is uniquely defined
by the following loop, which should always be used as a source of
symmetry information in preference to the above space-group names.
They are only intended as comments.
;
_reflns_odcompleteness_completeness 98.54
_reflns_odcompleteness_iscentric 1
_reflns_odcompleteness_theta 66.97
_olex2_refinement_description
;
1. Fixed Uiso
 At 1.2 times of:
  All C(H) groups, All C(H,H) groups
 At 1.5 times of:
  All C(H,H,H) groups
2.a Secondary CH2 refined with riding coordinates:
 C5(H5A,H5B)
2.b Aromatic/amide H refined with riding coordinates:
 C2(H2), C8(H8), C10(H10), C11(H11), C12(H12), C14(H14), C15(H15), C16(H16)
2.c Idealised Me refined as rotating group:
 C17(H17A,H17B,H17C), C18(H18A,H18B,H18C)
;
_olex2_submission_special_instructions 'No special instructions were received'
_oxdiff_exptl_absorpt_empirical_details
;
Empirical correction (ABSPACK) includes:
- Absorption correction using spherical harmonics
- Frame scaling
;
_oxdiff_exptl_absorpt_empirical_full_max 1.662
_oxdiff_exptl_absorpt_empirical_full_min 0.562

loop_
_space_group_symop_operation_xyz
'x, y, z'
'-x, -y, -z'

loop_
_atom_site_label
_atom_site_type_symbol
_atom_site_fract_x
_atom_site_fract_y
_atom_site_fract_z
_atom_site_U_iso_or_equiv
_atom_site_adp_type
_atom_site_occupancy
_atom_site_site_symmetry_order
_atom_site_calc_flag
_atom_site_refinement_flags_posn
_atom_site_refinement_flags_adp
_atom_site_refinement_flags_occupancy
_atom_site_disorder_assembly
_atom_site_disorder_group
I1 I 0.03233(4) 0.84006(3) -0.16485(2) 0.07484(13) Uani 1 1 d . . . . .
O1 O 0.9248(4) 0.6308(4) 0.1931(3) 0.0784(8) Uani 1 1 d . . . . .
N1 N 0.4628(5) 0.1387(4) 0.6281(3) 0.0686(8) Uani 1 1 d . . . . .
C1 C 0.6225(4) 0.5295(3) 0.2358(3) 0.0474(7) Uani 1 1 d . . . . .
C2 C 0.2344(5) 0.6791(4) 0.0231(3) 0.0496(7) Uani 1 1 d . . . . .
H2 H 0.1025 0.6498 0.0237 0.060 Uiso 1 1 calc R . . . .
C3 C 0.3987(4) 0.6341(3) 0.0960(2) 0.0434(6) Uani 1 1 d . . . . .
C4 C 0.5938(5) 0.6789(3) 0.0927(3) 0.0470(7) Uani 1 1 d . . . . .
C5 C 0.3994(4) 0.5385(3) 0.1852(3) 0.0468(7) Uani 1 1 d . . . . .
H5A H 0.3305 0.4459 0.1528 0.056 Uiso 1 1 calc R . . . .
H5B H 0.3349 0.5789 0.2411 0.056 Uiso 1 1 calc R . . . .
C6 C 0.6434(4) 0.3794(3) 0.3958(3) 0.0480(7) Uani 1 1 d . . . . .
C7 C 0.7395(5) 0.6152(4) 0.1765(3) 0.0530(7) Uani 1 1 d . . . . .
C8 C 0.7171(5) 0.4634(4) 0.3209(3) 0.0520(7) Uani 1 1 d . . . . .
H8 H 0.8571 0.4736 0.3344 0.062 Uiso 1 1 calc R . . . .
C9 C 0.5214(5) 0.2161(3) 0.5520(3) 0.0523(7) Uani 1 1 d . . . . .
C10 C 0.3805(5) 0.2674(4) 0.4671(3) 0.0518(7) Uani 1 1 d . . . . .
H10 H 0.2434 0.2472 0.4613 0.062 Uiso 1 1 calc R . . . .
C11 C 0.6306(5) 0.7713(4) 0.0196(3) 0.0579(8) Uani 1 1 d . . . . .
H11 H 0.7624 0.8021 0.0199 0.070 Uiso 1 1 calc R . . . .
C12 C 0.4390(5) 0.3468(4) 0.3923(3) 0.0517(7) Uani 1 1 d . . . . .
H12 H 0.3405 0.3799 0.3379 0.062 Uiso 1 1 calc R . . . .
C13 C 0.2746(5) 0.7696(4) -0.0509(3) 0.0520(7) Uani 1 1 d . . . . .
C14 C 0.4698(6) 0.8170(4) -0.0535(3) 0.0606(8) Uani 1 1 d . . . . .
H14 H 0.4911 0.8784 -0.1038 0.073 Uiso 1 1 calc R . . . .
C15 C 0.7257(5) 0.2507(4) 0.5576(3) 0.0609(9) Uani 1 1 d . . . . .
H15 H 0.8246 0.2206 0.6136 0.073 Uiso 1 1 calc R . . . .
C16 C 0.7818(5) 0.3284(4) 0.4814(3) 0.0599(8) Uani 1 1 d . . . . .
H16 H 0.9189 0.3481 0.4871 0.072 Uiso 1 1 calc R . . . .
C17 C 0.2543(7) 0.0946(5) 0.6175(4) 0.0780(11) Uani 1 1 d . . . . .
H17A H 0.1785 0.1755 0.6128 0.117 Uiso 1 1 calc GR . . . .
H17B H 0.2415 0.0503 0.6817 0.117 Uiso 1 1 calc GR . . . .
H17C H 0.2031 0.0286 0.5509 0.117 Uiso 1 1 calc GR . . . .
C18 C 0.6088(8) 0.0733(5) 0.7074(4) 0.0814(12) Uani 1 1 d . . . . .
H18A H 0.6465 -0.0096 0.6697 0.122 Uiso 1 1 calc GR . . . .
H18B H 0.5501 0.0470 0.7661 0.122 Uiso 1 1 calc GR . . . .
H18C H 0.7264 0.1390 0.7391 0.122 Uiso 1 1 calc GR . . . .

loop_
_atom_site_aniso_label
_atom_site_aniso_U_11
_atom_site_aniso_U_22
_atom_site_aniso_U_33
_atom_site_aniso_U_23
_atom_site_aniso_U_13
_atom_site_aniso_U_12
I1 0.06206(17) 0.0996(2) 0.06598(19) 0.04034(14) 0.00985(12) 0.00710(13)
O1 0.0399(13) 0.113(2) 0.0845(19) 0.0273(17) 0.0163(12) 0.0007(13)
N1 0.072(2) 0.074(2) 0.0660(19) 0.0297(16) 0.0179(15) 0.0178(16)
C1 0.0388(14) 0.0555(17) 0.0466(17) 0.0029(14) 0.0101(13) 0.0041(12)
C2 0.0421(15) 0.0578(18) 0.0482(17) 0.0082(14) 0.0113(13) -0.0012(13)
C3 0.0432(15) 0.0483(16) 0.0379(15) 0.0008(12) 0.0123(12) -0.0012(12)
C4 0.0446(15) 0.0532(17) 0.0428(16) 0.0005(13) 0.0140(13) -0.0002(12)
C5 0.0403(15) 0.0525(16) 0.0465(17) 0.0075(13) 0.0095(13) 0.0009(12)
C6 0.0421(15) 0.0494(16) 0.0494(18) 0.0046(13) 0.0052(13) 0.0085(12)
C7 0.0415(16) 0.066(2) 0.0513(19) 0.0043(15) 0.0143(14) 0.0010(14)
C8 0.0380(15) 0.0617(19) 0.0540(19) 0.0047(15) 0.0083(13) 0.0064(13)
C9 0.0588(19) 0.0483(17) 0.0489(18) 0.0041(14) 0.0102(14) 0.0148(14)
C10 0.0438(16) 0.0599(18) 0.0488(18) 0.0095(15) 0.0051(13) 0.0055(13)
C11 0.0469(17) 0.070(2) 0.059(2) 0.0083(17) 0.0211(15) -0.0086(15)
C12 0.0417(16) 0.0579(18) 0.0510(18) 0.0097(15) 0.0011(13) 0.0083(13)
C13 0.0522(17) 0.0604(19) 0.0424(17) 0.0100(14) 0.0098(13) 0.0015(14)
C14 0.060(2) 0.068(2) 0.057(2) 0.0157(17) 0.0221(16) -0.0026(16)
C15 0.0517(18) 0.072(2) 0.057(2) 0.0199(17) 0.0021(15) 0.0204(16)
C16 0.0414(16) 0.073(2) 0.064(2) 0.0130(17) 0.0052(15) 0.0155(15)
C17 0.085(3) 0.078(3) 0.074(3) 0.015(2) 0.027(2) -0.004(2)
C18 0.112(4) 0.077(3) 0.062(2) 0.028(2) 0.019(2) 0.035(2)

loop_
_atom_type_symbol
_atom_type_description
_atom_type_scat_dispersion_real
_atom_type_scat_dispersion_imag
_atom_type_scat_source
C C 0.0181 0.0091 'International Tables Vol C Tables 4.2.6.8 and 6.1.1.4'
H H 0.0000 0.0000 'International Tables Vol C Tables 4.2.6.8 and 6.1.1.4'
I I -0.3257 6.8362 'International Tables Vol C Tables 4.2.6.8 and 6.1.1.4'
N N 0.0311 0.0180 'International Tables Vol C Tables 4.2.6.8 and 6.1.1.4'
O O 0.0492 0.0322 'International Tables Vol C Tables 4.2.6.8 and 6.1.1.4'

loop_
_geom_angle_atom_site_label_1
_geom_angle_atom_site_label_2
_geom_angle_atom_site_label_3
_geom_angle
_geom_angle_site_symmetry_1
_geom_angle_site_symmetry_3
_geom_angle_publ_flag
C9 N1 C17 121.3(3) . . ?
C9 N1 C18 121.1(4) . . ?
C17 N1 C18 116.3(4) . . ?
C7 C1 C5 108.3(3) . . ?
C8 C1 C5 131.1(3) . . ?
C8 C1 C7 120.5(3) . . ?
C13 C2 C3 117.4(3) . . ?
C2 C3 C4 120.1(3) . . ?
C2 C3 C5 128.6(3) . . ?
C4 C3 C5 111.3(3) . . ?
C3 C4 C7 109.5(3) . . ?
C11 C4 C3 121.6(3) . . ?
C11 C4 C7 128.9(3) . . ?
C3 C5 C1 103.5(2) . . ?
C12 C6 C8 125.1(3) . . ?
C16 C6 C8 119.3(3) . . ?
C16 C6 C12 115.5(3) . . ?
O1 C7 C1 126.8(3) . . ?
O1 C7 C4 125.9(3) . . ?
C4 C7 C1 107.3(3) . . ?
C1 C8 C6 132.4(3) . . ?
N1 C9 C10 121.9(3) . . ?
N1 C9 C15 121.4(3) . . ?
C15 C9 C10 116.7(3) . . ?
C12 C10 C9 121.9(3) . . ?
C14 C11 C4 119.2(3) . . ?
C10 C12 C6 121.8(3) . . ?
C2 C13 I1 119.3(2) . . ?
C2 C13 C14 123.0(3) . . ?
C14 C13 I1 117.8(3) . . ?
C11 C14 C13 118.8(3) . . ?
C16 C15 C9 120.8(3) . . ?
C15 C16 C6 123.3(3) . . ?

loop_
_geom_bond_atom_site_label_1
_geom_bond_atom_site_label_2
_geom_bond_distance
_geom_bond_site_symmetry_2
_geom_bond_publ_flag
I1 C13 2.103(3) . ?
O1 C7 1.232(4) . ?
N1 C9 1.375(5) . ?
N1 C17 1.432(6) . ?
N1 C18 1.449(5) . ?
C1 C5 1.517(4) . ?
C1 C7 1.476(5) . ?
C1 C8 1.341(5) . ?
C2 C3 1.387(5) . ?
C2 C13 1.387(5) . ?
C3 C4 1.388(4) . ?
C3 C5 1.507(4) . ?
C4 C7 1.471(5) . ?
C4 C11 1.384(5) . ?
C6 C8 1.447(5) . ?
C6 C12 1.403(4) . ?
C6 C16 1.396(5) . ?
C9 C10 1.400(5) . ?
C9 C15 1.400(5) . ?
C10 C12 1.374(5) . ?
C11 C14 1.375(6) . ?
C13 C14 1.392(5) . ?
C15 C16 1.370(6) . ?
